data_7132596
loop_
_publ_author_name
'Chen, Lihua'
'Li, Chenfei'
'Liu, Zheng-Fei'
'Kuboi, Yoshiaki'
'Fu, Enguang'
'Vargas, Lydia Sosa'
'Adachi, Chihaya'
'Mathevet, Fabrice'
'Zhang, Shaodong'

_publ_section_title
;
 A donor-acceptor cage for circularly polarized TADF emission.
;
_journal_issue 13
_journal_name_full 'Chemical communications (Cambridge, England)'
_journal_page_first 1758
_journal_page_last 1761
_journal_paper_doi 10.1039/d3cc05136f
_journal_volume 60
_journal_year 2024
_chemical_absolute_configuration ad
_chemical_formula_moiety 'C72 H54 N6 O3, C H Cl3'
_chemical_formula_sum 'C73 H55 Cl3 N6 O3'
_chemical_formula_weight 1170.58
_space_group_crystal_system orthorhombic
_space_group_IT_number 29
_space_group_name_Hall 'P 2c -2ac'
_space_group_name_H-M_alt 'P c a 21'
_atom_sites_solution_hydrogens geom
_audit_creation_method SHELXL-2018/3
_audit_update_record
;
2023-11-15 deposited with the CCDC.	2024-01-08 downloaded from the CCDC.
;
_cell_angle_alpha 90
_cell_angle_beta 90
_cell_angle_gamma 90
_cell_formula_units_Z 4
_cell_length_a 24.6915(5)
_cell_length_b 14.7339(3)
_cell_length_c 15.6091(3)
_cell_measurement_reflns_used 9961
_cell_measurement_temperature 173(2)
_cell_measurement_theta_max 67.75
_cell_measurement_theta_min 3.49
_cell_volume 5678.6(2)
_computing_structure_refinement 'SHELXL-2018/3 (Sheldrick, 2018)'
_computing_structure_solution 'SHELXT 2018/2 (Sheldrick, 2018)'
_diffrn_ambient_temperature 173(2)
_diffrn_measured_fraction_theta_full 1.000
_diffrn_measured_fraction_theta_max 1.000
_diffrn_measurement_device_type 'Bruker D8 VENTURE'
_diffrn_measurement_method '\f and \w scans'
_diffrn_radiation_type CuK\a
_diffrn_radiation_wavelength 1.54178
_diffrn_reflns_av_R_equivalents 0.0670
_diffrn_reflns_av_unetI/netI 0.0401
_diffrn_reflns_Laue_measured_fraction_full 1.000
_diffrn_reflns_Laue_measured_fraction_max 1.000
_diffrn_reflns_limit_h_max 28
_diffrn_reflns_limit_h_min -29
_diffrn_reflns_limit_k_max 17
_diffrn_reflns_limit_k_min -17
_diffrn_reflns_limit_l_max 18
_diffrn_reflns_limit_l_min -18
_diffrn_reflns_number 58493
_diffrn_reflns_point_group_measured_fraction_full 0.999
_diffrn_reflns_point_group_measured_fraction_max 0.998
_diffrn_reflns_theta_full 67.679
_diffrn_reflns_theta_max 68.217
_diffrn_reflns_theta_min 2.999
_exptl_absorpt_coefficient_mu 1.921
_exptl_absorpt_correction_type multi-scan
_exptl_absorpt_process_details
;
SADABS-2016/2 - Bruker AXS area detector scaling and absorption correction
;
_exptl_crystal_colour yellow
_exptl_crystal_density_diffrn 1.369
_exptl_crystal_description block
_exptl_crystal_F_000 2440
_exptl_crystal_size_max 0.180
_exptl_crystal_size_mid 0.160
_exptl_crystal_size_min 0.140
_exptl_transmission_factor_max 0.7531
_exptl_transmission_factor_min 0.6359
_refine_diff_density_max 1.067
_refine_diff_density_min -0.665
_refine_diff_density_rms 0.051
_refine_ls_abs_structure_details
;
 Flack x determined using 3852 quotients [(I+)-(I-)]/[(I+)+(I-)]
 (Parsons, Flack and Wagner, Acta Cryst. B69 (2013) 249-259).
;
_refine_ls_abs_structure_Flack 0.040(8)
_refine_ls_extinction_method none
_refine_ls_goodness_of_fit_ref 1.038
_refine_ls_hydrogen_treatment constr
_refine_ls_matrix_type full
_refine_ls_number_parameters 769
_refine_ls_number_reflns 10368
_refine_ls_number_restraints 2
_refine_ls_restrained_S_all 1.135
_refine_ls_R_factor_all 0.0605
_refine_ls_R_factor_gt 0.0519
_refine_ls_shift/su_max 0.001
_refine_ls_shift/su_mean 0.000
_refine_ls_structure_factor_coef Fsqd
_refine_ls_weighting_details 'w=1/[\s^2^(Fo^2^)+(0.0889P)^2^+2.0986P] where P=(Fo^2^+2Fc^2^)/3'
_refine_ls_weighting_scheme calc
_refine_ls_wR_factor_gt 0.1404
_refine_ls_wR_factor_ref 0.1490
_reflns_Friedel_coverage 0.919
_reflns_Friedel_fraction_full 0.997
_reflns_Friedel_fraction_max 0.996
_reflns_number_gt 9092
_reflns_number_total 10368
_reflns_threshold_expression 'I > 2\s(I)'
_cod_data_source_file d3cc05136f2.cif
_cod_data_source_block t_a
_cod_depositor_comments
;
The following automatic conversions were performed:

data item '_chemical_absolute_configuration' value 'AD' was changed
to 'ad' in accordance with the
/home/data/users/saulius/crontab/automatic-downloads/rss-feeds/RSC/lib/dictionaries/cif_core.dic
dictionary named 'cif_core.dic' version 2.4.2 last updated on
2011-04-26.

Automatic conversion script
Id: cif_fix_values 8170 2020-07-09 18:12:32Z antanas 

 Adding full bibliography for 7132596.cif.
;
_cod_database_code 7132596
_shelx_shelxl_version_number 2018/3
_shelx_space_group_comment
;
The symmetry employed for this shelxl refinement is uniquely defined
by the following loop, which should always be used as a source of
symmetry information in preference to the above space-group names.
They are only intended as comments.
;
_shelx_estimated_absorpt_t_min 0.724
_shelx_estimated_absorpt_t_max 0.775

loop_
_space_group_symop_operation_xyz
'x, y, z'
'-x, -y, z+1/2'
'x+1/2, -y, z'
'-x+1/2, y, z+1/2'

loop_
_atom_site_label
_atom_site_type_symbol
_atom_site_fract_x
_atom_site_fract_y
_atom_site_fract_z
_atom_site_U_iso_or_equiv
_atom_site_adp_type
_atom_site_occupancy
_atom_site_site_symmetry_order
_atom_site_calc_flag
_atom_site_refinement_flags_posn
_atom_site_refinement_flags_adp
_atom_site_refinement_flags_occupancy
_atom_site_disorder_assembly
_atom_site_disorder_group
Cl1 Cl 0.34605(10) 1.15338(17) 0.66232(17) 0.1003(7) Uani 1 1 d . . . . .
O1 O 0.39386(14) 0.7326(2) 0.3985(2) 0.0438(8) Uani 1 1 d . . . . .
N1 N 0.61912(17) 0.5504(3) 0.3013(3) 0.0445(10) Uani 1 1 d . . . . .
C1 C 0.5746(2) 0.5104(3) 0.3317(3) 0.0405(11) Uani 1 1 d . . . . .
C11 C 0.5712(3) 0.2468(4) 0.4204(4) 0.0558(14) Uani 1 1 d . . . . .
H11 H 0.537839 0.278142 0.413222 0.067 Uiso 1 1 calc R U . . .
C12 C 0.5715(3) 0.1634(4) 0.4620(4) 0.0630(16) Uani 1 1 d . . . . .
H12 H 0.538655 0.137396 0.481831 0.076 Uiso 1 1 calc R U . . .
C13 C 0.6198(3) 0.1186(4) 0.4741(4) 0.0624(18) Uani 1 1 d . . . . .
C14 C 0.6667(3) 0.1531(5) 0.4400(4) 0.069(2) Uani 1 1 d . . . . .
H14 H 0.699591 0.120261 0.445536 0.083 Uiso 1 1 calc R U . . .
C15 C 0.6661(3) 0.2356(4) 0.3973(5) 0.0636(17) Uani 1 1 d . . . . .
H15 H 0.698631 0.258658 0.373225 0.076 Uiso 1 1 calc R U . . .
C16 C 0.6006(3) 0.0345(4) 0.6029(4) 0.0580(15) Uani 1 1 d . . . . .
H16A H 0.578209 -0.020805 0.609344 0.070 Uiso 1 1 calc R U . . .
H16B H 0.576954 0.087924 0.612058 0.070 Uiso 1 1 calc R U . . .
C17 C 0.6447(2) 0.0341(3) 0.6682(3) 0.0397(11) Uani 1 1 d . . . . .
C18 C 0.6625(2) -0.0503(3) 0.6982(4) 0.0493(13) Uani 1 1 d . . . . .
H18 H 0.644838 -0.103764 0.678967 0.059 Uiso 1 1 calc R U . . .
C19 C 0.7048(3) -0.0577(4) 0.7547(4) 0.0540(15) Uani 1 1 d . . . . .
H19 H 0.716573 -0.115854 0.773234 0.065 Uiso 1 1 calc R U . . .
C20 C 0.7301(2) 0.0197(4) 0.7845(4) 0.0507(13) Uani 1 1 d . . . . .
H20 H 0.759261 0.015009 0.823983 0.061 Uiso 1 1 calc R U . . .
C21 C 0.7129(2) 0.1046(4) 0.7565(3) 0.0412(11) Uani 1 1 d . . . . .
H21 H 0.730124 0.157581 0.778067 0.049 Uiso 1 1 calc R U . . .
C22 C 0.67068(18) 0.1135(3) 0.6972(3) 0.0341(10) Uani 1 1 d . . . . .
C23 C 0.65705(18) 0.2063(3) 0.6660(3) 0.0329(9) Uani 1 1 d . . . . .
C24 C 0.69754(18) 0.2608(3) 0.6326(3) 0.0328(9) Uani 1 1 d . . . . .
H24 H 0.733472 0.238342 0.627586 0.039 Uiso 1 1 calc R U . . .
C25 C 0.68524(18) 0.3484(3) 0.6066(3) 0.0301(9) Uani 1 1 d . . . . .
C26 C 0.63272(17) 0.3865(3) 0.6118(3) 0.0269(8) Uani 1 1 d . . . . .
C27 C 0.59265(18) 0.3283(3) 0.6448(3) 0.0325(9) Uani 1 1 d . . . . .
H27 H 0.556324 0.349169 0.648269 0.039 Uiso 1 1 calc DR U . . .
C28 C 0.60456(18) 0.2428(3) 0.6719(3) 0.0348(10) Uani 1 1 d . . . . .
H28 H 0.576482 0.206611 0.695633 0.042 Uiso 1 1 calc R U . . .
C29 C 0.63698(16) 0.4779(3) 0.5766(3) 0.0270(8) Uani 1 1 d . . . . .
C30 C 0.69190(17) 0.4903(3) 0.5525(3) 0.0275(8) Uani 1 1 d . . . . .
C31 C 0.71250(16) 0.5721(3) 0.5170(3) 0.0271(8) Uani 1 1 d . . . . .
C32 C 0.67382(17) 0.6400(3) 0.4980(3) 0.0260(8) Uani 1 1 d . . . . .
C33 C 0.61900(16) 0.6350(3) 0.5239(3) 0.0261(8) Uani 1 1 d . . . . .
C34 C 0.60165(16) 0.5533(3) 0.5635(3) 0.0257(8) Uani 1 1 d . . . . .
C35 C 0.57394(16) 0.6984(3) 0.5277(3) 0.0258(8) Uani 1 1 d . . . . .
C36 C 0.56478(17) 0.7908(3) 0.5111(3) 0.0294(9) Uani 1 1 d . . . . .
H36 H 0.593383 0.827463 0.489619 0.035 Uiso 1 1 calc R U . . .
C37 C 0.51429(17) 0.8290(3) 0.5258(3) 0.0300(9) Uani 1 1 d . . . . .
H37 H 0.508843 0.891281 0.512784 0.036 Uiso 1 1 calc R U . . .
C38 C 0.47086(16) 0.7785(3) 0.5595(3) 0.0285(8) Uani 1 1 d . . . . .
C39 C 0.47962(17) 0.6882(3) 0.5814(3) 0.0288(8) Uani 1 1 d . . . . .
H39 H 0.451422 0.652960 0.606121 0.035 Uiso 1 1 calc R U . . .
C40 C 0.53053(15) 0.6501(3) 0.5665(3) 0.0255(8) Uani 1 1 d . . . . .
C41 C 0.41683(17) 0.8219(3) 0.5733(3) 0.0306(9) Uani 1 1 d . . . . .
C42 C 0.39791(18) 0.8357(3) 0.6564(3) 0.0357(10) Uani 1 1 d . . . . .
H42 H 0.419036 0.815826 0.703662 0.043 Uiso 1 1 calc R U . . .
C43 C 0.34826(19) 0.8784(4) 0.6710(4) 0.0431(11) Uani 1 1 d . . . . .
H43 H 0.335868 0.887448 0.727979 0.052 Uiso 1 1 calc R U . . .
C44 C 0.31742(19) 0.9071(3) 0.6034(4) 0.0423(11) Uani 1 1 d . . . . .
H44 H 0.283880 0.936818 0.613424 0.051 Uiso 1 1 calc R U . . .
C45 C 0.33524(18) 0.8927(3) 0.5203(3) 0.0399(11) Uani 1 1 d . . . . .
H45 H 0.313561 0.912429 0.473636 0.048 Uiso 1 1 calc R U . . .
C46 C 0.4002(2) 0.8294(3) 0.4133(3) 0.0405(11) Uani 1 1 d . . . . .
H46A H 0.376857 0.863972 0.373419 0.049 Uiso 1 1 calc R U . . .
H46B H 0.438313 0.847516 0.403236 0.049 Uiso 1 1 calc R U . . .
C47 C 0.75525(17) 0.6937(3) 0.4558(3) 0.0277(8) Uani 1 1 d . . . . .
C48 C 0.76572(16) 0.6086(3) 0.4942(3) 0.0270(8) Uani 1 1 d . . . . .
C49 C 0.82031(17) 0.5847(3) 0.5035(3) 0.0317(9) Uani 1 1 d . . . . .
H49 H 0.829680 0.529821 0.531775 0.038 Uiso 1 1 calc R U . . .
C50 C 0.86085(17) 0.6408(3) 0.4717(3) 0.0324(9) Uani 1 1 d . . . . .
H50 H 0.897610 0.623451 0.479120 0.039 Uiso 1 1 calc R U . . .
C51 C 0.84902(17) 0.7226(3) 0.4288(3) 0.0289(9) Uani 1 1 d . . . . .
C52 C 0.79571(17) 0.7492(3) 0.4226(3) 0.0304(9) Uani 1 1 d . . . . .
H52 H 0.786606 0.805004 0.395790 0.037 Uiso 1 1 calc R U . . .
C53 C 0.89158(17) 0.7825(3) 0.3907(3) 0.0337(9) Uani 1 1 d . . . . .
C54 C 0.91840(18) 0.7569(3) 0.3150(3) 0.0383(10) Uani 1 1 d . . . . .
C55 C 0.9555(2) 0.8164(4) 0.2777(4) 0.0519(14) Uani 1 1 d . . . . .
H55 H 0.974074 0.799073 0.226936 0.062 Uiso 1 1 calc R U . . .
C56 C 0.9656(2) 0.9006(5) 0.3141(5) 0.0633(17) Uani 1 1 d . . . . .
H56 H 0.990756 0.940852 0.288097 0.076 Uiso 1 1 calc R U . . .
C57 C 0.9393(2) 0.9255(4) 0.3877(5) 0.0577(15) Uani 1 1 d . . . . .
H57 H 0.946444 0.982848 0.413125 0.069 Uiso 1 1 calc R U . . .
C58 C 0.9020(2) 0.8667(3) 0.4253(4) 0.0446(12) Uani 1 1 d . . . . .
H58 H 0.883496 0.884943 0.475736 0.054 Uiso 1 1 calc R U . . .
C59 C 0.9044(2) 0.6704(4) 0.2699(3) 0.0460(12) Uani 1 1 d . . . . .
H59A H 0.934161 0.652420 0.230940 0.055 Uiso 1 1 calc R U . . .
H59B H 0.898685 0.621075 0.311988 0.055 Uiso 1 1 calc R U . . .
C60 C 0.8109(2) 0.6330(4) 0.2367(3) 0.0443(12) Uani 1 1 d . . . . .
C61 C 0.7616(2) 0.6718(4) 0.2148(3) 0.0472(12) Uani 1 1 d . . . . .
H61 H 0.760595 0.728833 0.186428 0.057 Uiso 1 1 calc R U . . .
C62 C 0.7137(2) 0.6271(4) 0.2343(4) 0.0485(13) Uani 1 1 d . . . . .
H62 H 0.679976 0.654989 0.221380 0.058 Uiso 1 1 calc R U . . .
C63 C 0.7144(2) 0.5416(4) 0.2729(3) 0.0447(12) Uani 1 1 d . . . . .
C64 C 0.7648(2) 0.5003(4) 0.2876(4) 0.0463(12) Uani 1 1 d . . . . .
H64 H 0.766035 0.440338 0.309766 0.056 Uiso 1 1 calc R U . . .
C65 C 0.8123(2) 0.5454(4) 0.2703(3) 0.0450(12) Uani 1 1 d . . . . .
H65 H 0.846032 0.516781 0.281354 0.054 Uiso 1 1 calc R U . . .
C66 C 0.51529(17) 0.5084(3) 0.6457(3) 0.0307(9) Uani 1 1 d . . . . .
H66A H 0.495068 0.548698 0.685104 0.037 Uiso 1 1 calc R U . . .
H66B H 0.539718 0.470073 0.680606 0.037 Uiso 1 1 calc DR U . . .
C67 C 0.47524(19) 0.4476(3) 0.5978(3) 0.0409(11) Uani 1 1 d . . . . .
H67A H 0.457206 0.407092 0.638614 0.061 Uiso 1 1 calc R U . . .
H67B H 0.494742 0.411413 0.555133 0.061 Uiso 1 1 calc R U . . .
H67C H 0.448111 0.485396 0.569035 0.061 Uiso 1 1 calc R U . . .
C68 C 0.77164(18) 0.3814(3) 0.5317(3) 0.0370(10) Uani 1 1 d . . . . .
H68A H 0.782743 0.425885 0.487552 0.044 Uiso 1 1 calc R U . . .
H68B H 0.765912 0.322328 0.502906 0.044 Uiso 1 1 calc R U . . .
C69 C 0.8169(2) 0.3716(3) 0.5966(4) 0.0463(12) Uani 1 1 d . . . . .
H69A H 0.850194 0.353132 0.567255 0.070 Uiso 1 1 calc R U . . .
H69B H 0.806938 0.325394 0.638977 0.070 Uiso 1 1 calc R U . . .
H69C H 0.822746 0.429760 0.625518 0.070 Uiso 1 1 calc R U . . .
C70 C 0.67809(19) 0.7857(3) 0.4073(3) 0.0343(10) Uani 1 1 d . . . . .
H70A H 0.638721 0.775863 0.399694 0.041 Uiso 1 1 calc R U . . .
H70B H 0.695079 0.786305 0.349834 0.041 Uiso 1 1 calc R U . . .
C71 C 0.6875(2) 0.8771(3) 0.4509(4) 0.0481(13) Uani 1 1 d . . . . .
H71A H 0.667373 0.924405 0.420256 0.072 Uiso 1 1 calc R U . . .
H71B H 0.726213 0.891521 0.450002 0.072 Uiso 1 1 calc R U . . .
H71C H 0.674851 0.874041 0.510320 0.072 Uiso 1 1 calc R U . . .
C72 C 0.4069(3) 1.0969(5) 0.6769(5) 0.0696(18) Uani 1 1 d . . . . .
H72 H 0.405842 1.038722 0.643938 0.083 Uiso 1 1 calc R U . . .
C01C C 0.38454(17) 0.8495(3) 0.5041(3) 0.0329(9) Uani 1 1 d . . . . .
Cl2 Cl 0.41691(10) 1.07163(17) 0.78595(16) 0.0987(7) Uani 1 1 d . . . . .
O2 O 0.85527(16) 0.6860(3) 0.2214(2) 0.0497(9) Uani 1 1 d . . . . .
N2 N 0.66554(19) 0.4117(3) 0.3275(3) 0.0489(11) Uani 1 1 d . . . . .
C2 C 0.6181(2) 0.3785(4) 0.3549(4) 0.0486(13) Uani 1 1 d . . . . .
Cl3 Cl 0.45993(12) 1.1635(3) 0.6376(2) 0.1670(19) Uani 1 1 d . . . . .
O3 O 0.6230(3) 0.0376(3) 0.5179(3) 0.0830(17) Uani 1 1 d . . . . .
N3 N 0.57143(18) 0.4239(3) 0.3573(3) 0.0462(10) Uani 1 1 d . . . . .
C3 C 0.6639(2) 0.4991(4) 0.3007(3) 0.0449(12) Uani 1 1 d . . . . .
N4 N 0.54753(14) 0.5636(2) 0.5876(2) 0.0274(7) Uani 1 1 d . . . . .
C4 C 0.5262(2) 0.5680(4) 0.3417(3) 0.0399(11) Uani 1 1 d . . . . .
N5 N 0.72037(14) 0.4112(2) 0.5700(3) 0.0311(8) Uani 1 1 d . . . . .
C5 C 0.5284(2) 0.6610(4) 0.3221(3) 0.0399(10) Uani 1 1 d . . . . .
H5 H 0.560303 0.685459 0.297248 0.048 Uiso 1 1 calc R U . . .
N6 N 0.70072(14) 0.7117(2) 0.4575(2) 0.0299(8) Uani 1 1 d . . . . .
C6 C 0.4850(2) 0.7176(4) 0.3383(3) 0.0397(10) Uani 1 1 d . . . . .
H6 H 0.486969 0.780163 0.323943 0.048 Uiso 1 1 calc R U . . .
C7 C 0.43836(19) 0.6820(4) 0.3759(3) 0.0382(10) Uani 1 1 d . . . . .
C8 C 0.4340(2) 0.5894(4) 0.3899(3) 0.0415(11) Uani 1 1 d . . . . .
H8 H 0.400958 0.564785 0.410601 0.050 Uiso 1 1 calc R U . . .
C9 C 0.4772(2) 0.5330(4) 0.3741(3) 0.0419(11) Uani 1 1 d . . . . .
H9 H 0.474039 0.469789 0.385227 0.050 Uiso 1 1 calc R U . . .
C10 C 0.6181(2) 0.2850(4) 0.3896(4) 0.0505(13) Uani 1 1 d . . . . .

loop_
_atom_site_aniso_label
_atom_site_aniso_U_11
_atom_site_aniso_U_22
_atom_site_aniso_U_33
_atom_site_aniso_U_23
_atom_site_aniso_U_13
_atom_site_aniso_U_12
Cl1 0.0974(15) 0.1040(15) 0.0995(16) -0.0118(12) 0.0109(12) 0.0404(12)
O1 0.0337(17) 0.050(2) 0.048(2) -0.0101(16) -0.0016(15) 0.0037(15)
N1 0.041(2) 0.050(2) 0.043(2) -0.0122(19) -0.0051(18) 0.0070(19)
C1 0.038(3) 0.048(3) 0.036(2) -0.012(2) -0.0081(19) 0.003(2)
C11 0.059(3) 0.054(3) 0.055(3) -0.005(3) -0.016(3) 0.009(3)
C12 0.082(5) 0.051(3) 0.055(4) 0.001(3) -0.013(3) 0.008(3)
C13 0.093(5) 0.048(3) 0.046(3) -0.014(3) -0.007(3) 0.027(3)
C14 0.091(5) 0.054(3) 0.062(4) -0.020(3) -0.017(4) 0.035(4)
C15 0.065(4) 0.061(4) 0.065(4) -0.029(3) -0.003(3) 0.017(3)
C16 0.074(4) 0.035(3) 0.065(4) -0.004(3) -0.009(3) 0.001(3)
C17 0.045(3) 0.028(2) 0.046(3) 0.0040(19) 0.013(2) 0.001(2)
C18 0.065(4) 0.028(2) 0.055(3) 0.008(2) 0.018(3) 0.001(2)
C19 0.075(4) 0.034(3) 0.053(3) 0.021(2) 0.017(3) 0.016(3)
C20 0.053(3) 0.054(3) 0.046(3) 0.018(2) 0.001(2) 0.012(2)
C21 0.037(2) 0.042(3) 0.044(3) 0.009(2) 0.009(2) 0.002(2)
C22 0.033(2) 0.030(2) 0.039(2) 0.0074(18) 0.0141(19) 0.0028(18)
C23 0.035(2) 0.028(2) 0.035(2) 0.0027(17) 0.0049(19) 0.0045(18)
C24 0.032(2) 0.029(2) 0.037(2) 0.0059(18) 0.0048(18) 0.0037(18)
C25 0.032(2) 0.027(2) 0.031(2) 0.0019(16) 0.0056(17) 0.0018(17)
C26 0.027(2) 0.0255(19) 0.028(2) -0.0010(16) 0.0007(16) 0.0004(16)
C27 0.028(2) 0.029(2) 0.041(2) 0.0021(18) 0.0028(18) 0.0004(17)
C28 0.034(2) 0.031(2) 0.040(2) 0.0025(19) 0.0063(19) -0.0018(18)
C29 0.0255(19) 0.0293(19) 0.0264(19) 0.0005(16) -0.0015(16) 0.0034(16)
C30 0.0258(19) 0.0279(19) 0.029(2) 0.0011(16) 0.0000(16) 0.0028(16)
C31 0.027(2) 0.0255(19) 0.029(2) 0.0013(16) 0.0005(16) -0.0006(16)
C32 0.029(2) 0.0238(18) 0.0252(18) 0.0024(15) 0.0016(16) -0.0004(16)
C33 0.0230(19) 0.0286(19) 0.0267(19) 0.0002(16) -0.0012(16) 0.0018(16)
C34 0.0247(19) 0.0250(18) 0.027(2) -0.0015(15) -0.0007(16) -0.0001(16)
C35 0.0232(19) 0.0279(19) 0.0264(19) 0.0023(16) -0.0001(16) 0.0013(15)
C36 0.0246(19) 0.029(2) 0.035(2) 0.0042(17) -0.0004(16) 0.0007(16)
C37 0.028(2) 0.0251(19) 0.037(2) 0.0018(17) 0.0021(18) 0.0023(16)
C38 0.026(2) 0.031(2) 0.029(2) -0.0018(16) -0.0018(16) 0.0014(17)
C39 0.0245(19) 0.030(2) 0.031(2) 0.0011(17) 0.0001(16) -0.0001(16)
C40 0.0210(18) 0.0270(19) 0.029(2) 0.0009(16) 0.0002(16) 0.0000(15)
C41 0.025(2) 0.0254(19) 0.041(2) -0.0020(18) 0.0001(18) -0.0006(16)
C42 0.029(2) 0.041(2) 0.038(3) -0.0006(19) -0.0002(18) 0.0032(19)
C43 0.034(2) 0.049(3) 0.047(3) -0.010(2) 0.009(2) 0.001(2)
C44 0.026(2) 0.040(2) 0.061(3) -0.003(2) 0.008(2) 0.0065(19)
C45 0.029(2) 0.040(2) 0.051(3) 0.005(2) -0.002(2) 0.0054(19)
C46 0.036(2) 0.045(3) 0.040(3) 0.007(2) -0.003(2) 0.009(2)
C47 0.028(2) 0.0271(19) 0.028(2) 0.0019(16) 0.0030(17) 0.0030(16)
C48 0.027(2) 0.0269(19) 0.0265(19) 0.0016(16) 0.0024(16) 0.0011(16)
C49 0.028(2) 0.029(2) 0.037(2) 0.0055(17) 0.0002(18) 0.0028(17)
C50 0.023(2) 0.036(2) 0.038(2) 0.0058(18) 0.0010(17) 0.0024(17)
C51 0.028(2) 0.031(2) 0.028(2) 0.0023(17) 0.0033(16) -0.0008(17)
C52 0.029(2) 0.031(2) 0.030(2) 0.0071(17) 0.0054(17) 0.0015(18)
C53 0.024(2) 0.040(2) 0.037(2) 0.0061(19) 0.0009(17) 0.0004(18)
C54 0.024(2) 0.049(3) 0.041(3) 0.007(2) 0.0045(18) 0.006(2)
C55 0.031(2) 0.074(4) 0.051(3) 0.018(3) 0.010(2) 0.001(2)
C56 0.045(3) 0.069(4) 0.076(4) 0.028(3) 0.004(3) -0.021(3)
C57 0.050(3) 0.043(3) 0.081(4) 0.010(3) -0.003(3) -0.015(2)
C58 0.045(3) 0.040(3) 0.049(3) 0.004(2) 0.004(2) -0.005(2)
C59 0.036(3) 0.060(3) 0.043(3) -0.006(2) 0.009(2) 0.010(2)
C60 0.043(3) 0.057(3) 0.032(2) -0.012(2) 0.001(2) 0.002(2)
C61 0.053(3) 0.050(3) 0.039(3) -0.011(2) -0.005(2) 0.008(2)
C62 0.046(3) 0.055(3) 0.044(3) -0.014(2) -0.009(2) 0.014(2)
C63 0.040(3) 0.053(3) 0.041(3) -0.017(2) -0.003(2) 0.006(2)
C64 0.046(3) 0.051(3) 0.042(3) -0.010(2) -0.001(2) 0.011(2)
C65 0.043(3) 0.052(3) 0.039(3) -0.007(2) 0.001(2) 0.011(2)
C66 0.032(2) 0.031(2) 0.029(2) 0.0046(17) 0.0008(17) -0.0029(18)
C67 0.030(2) 0.041(2) 0.052(3) 0.008(2) -0.008(2) -0.010(2)
C68 0.037(2) 0.027(2) 0.047(3) 0.0022(19) 0.008(2) 0.0035(18)
C69 0.038(3) 0.038(2) 0.063(3) 0.012(2) 0.001(2) 0.004(2)
C70 0.032(2) 0.032(2) 0.038(2) 0.0102(18) 0.0081(18) 0.0108(18)
C71 0.038(3) 0.032(2) 0.074(4) 0.004(2) 0.016(3) 0.005(2)
C72 0.056(4) 0.071(4) 0.081(5) -0.027(4) 0.004(3) -0.001(3)
C01C 0.027(2) 0.031(2) 0.040(2) 0.0040(18) 0.0010(18) 0.0034(17)
Cl2 0.1052(16) 0.1005(15) 0.0905(14) -0.0184(12) -0.0080(12) 0.0332(13)
O2 0.053(2) 0.062(2) 0.0348(18) -0.0026(17) -0.0018(16) 0.0031(18)
N2 0.047(3) 0.053(3) 0.046(2) -0.017(2) -0.006(2) 0.009(2)
C2 0.050(3) 0.051(3) 0.045(3) -0.020(2) -0.009(2) 0.005(2)
Cl3 0.0962(18) 0.305(5) 0.0995(19) -0.057(3) 0.0211(15) -0.098(3)
O3 0.145(5) 0.054(2) 0.049(3) -0.012(2) -0.010(3) 0.048(3)
N3 0.043(2) 0.050(3) 0.046(2) -0.015(2) -0.0100(19) 0.0063(19)
C3 0.044(3) 0.048(3) 0.042(3) -0.018(2) -0.007(2) 0.010(2)
N4 0.0239(16) 0.0257(16) 0.0325(18) 0.0013(14) 0.0019(13) -0.0002(14)
C4 0.040(3) 0.051(3) 0.029(2) -0.013(2) -0.0046(19) 0.003(2)
N5 0.0264(17) 0.0248(16) 0.042(2) 0.0058(15) 0.0069(16) 0.0011(14)
C5 0.035(2) 0.049(3) 0.035(2) -0.008(2) -0.0018(19) 0.002(2)
N6 0.0254(17) 0.0280(17) 0.0362(19) 0.0075(14) 0.0039(15) 0.0023(14)
C6 0.037(2) 0.048(3) 0.034(2) 0.001(2) -0.0014(19) 0.003(2)
C7 0.031(2) 0.051(3) 0.032(2) -0.009(2) -0.0061(19) 0.008(2)
C8 0.035(2) 0.050(3) 0.040(3) -0.010(2) 0.000(2) -0.004(2)
C9 0.045(3) 0.043(3) 0.037(2) -0.009(2) -0.006(2) -0.006(2)
C10 0.058(3) 0.048(3) 0.045(3) -0.017(2) -0.014(3) 0.009(3)

loop_
_atom_type_symbol
_atom_type_description
_atom_type_scat_dispersion_real
_atom_type_scat_dispersion_imag
_atom_type_scat_source
C C 0.0181 0.0091 'International Tables Vol C Tables 4.2.6.8 and 6.1.1.4'
H H 0.0000 0.0000 'International Tables Vol C Tables 4.2.6.8 and 6.1.1.4'
N N 0.0311 0.0180 'International Tables Vol C Tables 4.2.6.8 and 6.1.1.4'
O O 0.0492 0.0322 'International Tables Vol C Tables 4.2.6.8 and 6.1.1.4'
Cl Cl 0.3639 0.7018 'International Tables Vol C Tables 4.2.6.8 and 6.1.1.4'

loop_
_geom_angle_atom_site_label_1
_geom_angle_atom_site_label_2
_geom_angle_atom_site_label_3
_geom_angle
_geom_angle_site_symmetry_1
_geom_angle_site_symmetry_3
_geom_angle_publ_flag
C7 O1 C46 119.1(4) . . ?
C1 N1 C3 115.6(5) . . ?
N1 C1 N3 125.1(5) . . ?
N1 C1 C4 116.8(5) . . ?
N3 C1 C4 117.9(5) . . ?
C10 C11 C12 121.2(6) . . ?
C13 C12 C11 119.6(7) . . ?
C14 C13 C12 120.0(6) . . ?
C14 C13 O3 117.8(6) . . ?
C12 C13 O3 122.1(7) . . ?
C13 C14 C15 120.2(6) . . ?
C14 C15 C10 120.5(7) . . ?
O3 C16 C17 110.5(5) . . ?
C18 C17 C22 119.1(5) . . ?
C18 C17 C16 117.5(5) . . ?
C22 C17 C16 123.3(4) . . ?
C19 C18 C17 121.7(5) . . ?
C18 C19 C20 119.7(5) . . ?
C19 C20 C21 119.9(5) . . ?
C20 C21 C22 121.2(5) . . ?
C21 C22 C17 118.3(4) . . ?
C21 C22 C23 118.0(4) . . ?
C17 C22 C23 123.7(4) . . ?
C24 C23 C28 118.0(4) . . ?
C24 C23 C22 119.5(4) . . ?
C28 C23 C22 122.5(4) . . ?
C23 C24 C25 119.5(4) . . ?
C24 C25 N5 127.1(4) . . ?
C24 C25 C26 123.6(4) . . ?
N5 C25 C26 109.3(4) . . ?
C27 C26 C25 115.0(4) . . ?
C27 C26 C29 138.8(4) . . ?
C25 C26 C29 106.2(4) . . ?
C28 C27 C26 121.8(4) . . ?
C27 C28 C23 122.2(4) . . ?
C30 C29 C34 116.5(4) . . ?
C30 C29 C26 106.7(3) . . ?
C34 C29 C26 136.8(4) . . ?
N5 C30 C29 108.9(3) . . ?
N5 C30 C31 127.4(4) . . ?
C29 C30 C31 123.7(4) . . ?
C32 C31 C30 116.1(4) . . ?
C32 C31 C48 107.1(3) . . ?
C30 C31 C48 136.7(4) . . ?
N6 C32 C33 128.6(4) . . ?
N6 C32 C31 108.0(3) . . ?
C33 C32 C31 123.2(4) . . ?
C32 C33 C34 117.3(4) . . ?
C32 C33 C35 135.2(4) . . ?
C34 C33 C35 107.3(3) . . ?
N4 C34 C33 108.3(3) . . ?
N4 C34 C29 129.1(4) . . ?
C33 C34 C29 122.6(4) . . ?
C36 C35 C40 116.3(4) . . ?
C36 C35 C33 137.6(4) . . ?
C40 C35 C33 105.8(3) . . ?
C37 C36 C35 120.5(4) . . ?
C36 C37 C38 122.2(4) . . ?
C39 C38 C37 118.6(4) . . ?
C39 C38 C41 120.9(4) . . ?
C37 C38 C41 120.5(4) . . ?
C38 C39 C40 118.9(4) . . ?
N4 C40 C39 127.2(4) . . ?
N4 C40 C35 109.5(3) . . ?
C39 C40 C35 123.3(4) . . ?
C42 C41 C01C 118.9(4) . . ?
C42 C41 C38 119.7(4) . . ?
C01C C41 C38 121.4(4) . . ?
C41 C42 C43 120.8(4) . . ?
C44 C43 C42 120.1(5) . . ?
C43 C44 C45 119.8(4) . . ?
C44 C45 C01C 121.1(5) . . ?
O1 C46 C01C 108.4(4) . . ?
N6 C47 C52 126.7(4) . . ?
N6 C47 C48 110.1(4) . . ?
C52 C47 C48 123.2(4) . . ?
C49 C48 C47 116.3(4) . . ?
C49 C48 C31 138.3(4) . . ?
C47 C48 C31 105.4(3) . . ?
C50 C49 C48 120.5(4) . . ?
C49 C50 C51 121.9(4) . . ?
C52 C51 C50 118.3(4) . . ?
C52 C51 C53 118.4(4) . . ?
C50 C51 C53 123.2(4) . . ?
C51 C52 C47 119.6(4) . . ?
C58 C53 C54 118.9(4) . . ?
C58 C53 C51 120.4(4) . . ?
C54 C53 C51 120.4(4) . . ?
C55 C54 C53 119.4(5) . . ?
C55 C54 C59 119.4(5) . . ?
C53 C54 C59 121.0(4) . . ?
C56 C55 C54 120.6(5) . . ?
C57 C56 C55 119.9(5) . . ?
C56 C57 C58 119.9(6) . . ?
C53 C58 C57 121.3(5) . . ?
O2 C59 C54 107.7(4) . . ?
O2 C60 C61 115.1(5) . . ?
O2 C60 C65 125.1(5) . . ?
C61 C60 C65 119.7(5) . . ?
C62 C61 C60 119.8(5) . . ?
C61 C62 C63 120.8(5) . . ?
C62 C63 C64 118.2(5) . . ?
C62 C63 C3 120.2(5) . . ?
C64 C63 C3 121.5(5) . . ?
C65 C64 C63 121.0(5) . . ?
C64 C65 C60 120.0(5) . . ?
N4 C66 C67 112.1(4) . . ?
N5 C68 C69 113.1(4) . . ?
N6 C70 C71 111.3(4) . . ?
Cl1 C72 Cl3 109.5(5) . . ?
Cl1 C72 Cl2 110.5(4) . . ?
Cl3 C72 Cl2 110.7(4) . . ?
C45 C01C C41 119.2(4) . . ?
C45 C01C C46 119.1(4) . . ?
C41 C01C C46 121.6(4) . . ?
C60 O2 C59 119.4(4) . . ?
C2 N2 C3 114.8(5) . . ?
N3 C2 N2 125.6(5) . . ?
N3 C2 C10 117.1(5) . . ?
N2 C2 C10 117.2(5) . . ?
C13 O3 C16 117.6(4) . . ?
C2 N3 C1 114.7(5) . . ?
N1 C3 N2 124.1(5) . . ?
N1 C3 C63 117.7(5) . . ?
N2 C3 C63 118.2(5) . . ?
C40 N4 C34 109.1(3) . . ?
C40 N4 C66 119.8(3) . . ?
C34 N4 C66 129.1(3) . . ?
C5 C4 C9 117.9(5) . . ?
C5 C4 C1 120.5(5) . . ?
C9 C4 C1 121.6(5) . . ?
C30 N5 C25 108.9(3) . . ?
C30 N5 C68 127.4(4) . . ?
C25 N5 C68 120.4(3) . . ?
C6 C5 C4 121.4(5) . . ?
C47 N6 C32 109.2(3) . . ?
C47 N6 C70 120.8(3) . . ?
C32 N6 C70 128.8(4) . . ?
C5 C6 C7 119.4(5) . . ?
O1 C7 C8 115.5(4) . . ?
O1 C7 C6 124.4(5) . . ?
C8 C7 C6 120.0(4) . . ?
C9 C8 C7 120.5(5) . . ?
C8 C9 C4 120.6(5) . . ?
C11 C10 C15 118.2(6) . . ?
C11 C10 C2 120.5(5) . . ?
C15 C10 C2 121.1(6) . . ?

loop_
_geom_bond_atom_site_label_1
_geom_bond_atom_site_label_2
_geom_bond_distance
_geom_bond_site_symmetry_2
_geom_bond_publ_flag
Cl1 C72 1.733(7) . ?
O1 C7 1.374(6) . ?
O1 C46 1.454(6) . ?
N1 C1 1.334(7) . ?
N1 C3 1.339(6) . ?
C1 N3 1.339(7) . ?
C1 C4 1.474(7) . ?
C11 C10 1.376(9) . ?
C11 C12 1.390(9) . ?
C12 C13 1.376(10) . ?
C13 C14 1.370(11) . ?
C13 O3 1.377(8) . ?
C14 C15 1.386(11) . ?
C15 C10 1.395(8) . ?
C16 O3 1.438(9) . ?
C16 C17 1.492(9) . ?
C17 C18 1.400(7) . ?
C17 C22 1.408(7) . ?
C18 C19 1.370(9) . ?
C19 C20 1.383(9) . ?
C20 C21 1.391(7) . ?
C21 C22 1.401(7) . ?
C22 C23 1.490(6) . ?
C23 C24 1.384(6) . ?
C23 C28 1.406(6) . ?
C24 C25 1.387(6) . ?
C25 N5 1.391(6) . ?
C25 C26 1.416(6) . ?
C26 C27 1.408(6) . ?
C26 C29 1.457(6) . ?
C27 C28 1.360(6) . ?
C29 C30 1.419(6) . ?
C29 C34 1.427(6) . ?
C30 N5 1.388(5) . ?
C30 C31 1.421(6) . ?
C31 C32 1.415(6) . ?
C31 C48 1.464(6) . ?
C32 N6 1.398(5) . ?
C32 C33 1.415(6) . ?
C33 C34 1.419(6) . ?
C33 C35 1.454(6) . ?
C34 N4 1.397(5) . ?
C35 C36 1.405(6) . ?
C35 C40 1.422(6) . ?
C36 C37 1.387(6) . ?
C37 C38 1.407(6) . ?
C38 C39 1.390(6) . ?
C38 C41 1.495(6) . ?
C39 C40 1.396(6) . ?
C40 N4 1.382(5) . ?
C41 C42 1.394(7) . ?
C41 C01C 1.402(6) . ?
C42 C43 1.396(7) . ?
C43 C44 1.368(8) . ?
C44 C45 1.386(8) . ?
C45 C01C 1.396(6) . ?
C46 C01C 1.499(7) . ?
C47 N6 1.373(5) . ?
C47 C52 1.391(6) . ?
C47 C48 1.413(6) . ?
C48 C49 1.401(6) . ?
C49 C50 1.389(6) . ?
C50 C51 1.410(6) . ?
C51 C52 1.377(6) . ?
C51 C53 1.496(6) . ?
C53 C58 1.377(7) . ?
C53 C54 1.405(7) . ?
C54 C55 1.396(7) . ?
C54 C59 1.497(8) . ?
C55 C56 1.387(10) . ?
C56 C57 1.370(10) . ?
C57 C58 1.393(7) . ?
C59 O2 1.447(6) . ?
C60 O2 1.367(7) . ?
C60 C61 1.388(8) . ?
C60 C65 1.394(8) . ?
C61 C62 1.388(8) . ?
C62 C63 1.396(8) . ?
C63 C64 1.403(7) . ?
C63 C3 1.462(8) . ?
C64 C65 1.374(8) . ?
C66 N4 1.454(5) . ?
C66 C67 1.529(6) . ?
C68 N5 1.467(5) . ?
C68 C69 1.514(7) . ?
C70 N6 1.454(5) . ?
C70 C71 1.526(7) . ?
C72 Cl3 1.747(8) . ?
C72 Cl2 1.759(9) . ?
N2 C2 1.339(8) . ?
N2 C3 1.354(8) . ?
C2 N3 1.334(7) . ?
C2 C10 1.481(8) . ?
C4 C5 1.406(8) . ?
C4 C9 1.409(7) . ?
C5 C6 1.379(7) . ?
C6 C7 1.395(7) . ?
C7 C8 1.386(8) . ?
C8 C9 1.375(7) . ?

loop_
_geom_torsion_atom_site_label_1
_geom_torsion_atom_site_label_2
_geom_torsion_atom_site_label_3
_geom_torsion_atom_site_label_4
_geom_torsion
_geom_torsion_site_symmetry_1
_geom_torsion_site_symmetry_2
_geom_torsion_site_symmetry_3
_geom_torsion_site_symmetry_4
_geom_torsion_publ_flag
C3 N1 C1 N3 -2.9(7) . . . . ?
C3 N1 C1 C4 173.8(4) . . . . ?
C10 C11 C12 C13 1.3(9) . . . . ?
C11 C12 C13 C14 -4.7(9) . . . . ?
C11 C12 C13 O3 177.3(6) . . . . ?
C12 C13 C14 C15 3.7(9) . . . . ?
O3 C13 C14 C15 -178.2(5) . . . . ?
C13 C14 C15 C10 0.8(9) . . . . ?
O3 C16 C17 C18 -93.8(6) . . . . ?
O3 C16 C17 C22 82.9(6) . . . . ?
C22 C17 C18 C19 -0.4(8) . . . . ?
C16 C17 C18 C19 176.4(5) . . . . ?
C17 C18 C19 C20 1.3(8) . . . . ?
C18 C19 C20 C21 -0.5(8) . . . . ?
C19 C20 C21 C22 -1.1(8) . . . . ?
C20 C21 C22 C17 1.9(7) . . . . ?
C20 C21 C22 C23 -176.0(4) . . . . ?
C18 C17 C22 C21 -1.2(7) . . . . ?
C16 C17 C22 C21 -177.8(5) . . . . ?
C18 C17 C22 C23 176.6(4) . . . . ?
C16 C17 C22 C23 0.0(7) . . . . ?
C21 C22 C23 C24 52.7(6) . . . . ?
C17 C22 C23 C24 -125.1(5) . . . . ?
C21 C22 C23 C28 -124.9(5) . . . . ?
C17 C22 C23 C28 57.3(7) . . . . ?
C28 C23 C24 C25 0.1(7) . . . . ?
C22 C23 C24 C25 -177.6(4) . . . . ?
C23 C24 C25 N5 -178.3(4) . . . . ?
C23 C24 C25 C26 -0.2(7) . . . . ?
C24 C25 C26 C27 -0.8(6) . . . . ?
N5 C25 C26 C27 177.7(4) . . . . ?
C24 C25 C26 C29 -178.8(4) . . . . ?
N5 C25 C26 C29 -0.4(5) . . . . ?
C25 C26 C27 C28 1.9(6) . . . . ?
C29 C26 C27 C28 179.1(5) . . . . ?
C26 C27 C28 C23 -2.2(7) . . . . ?
C24 C23 C28 C27 1.1(7) . . . . ?
C22 C23 C28 C27 178.7(5) . . . . ?
C27 C26 C29 C30 -177.6(5) . . . . ?
C25 C26 C29 C30 -0.3(5) . . . . ?
C27 C26 C29 C34 4.0(9) . . . . ?
C25 C26 C29 C34 -178.7(5) . . . . ?
C34 C29 C30 N5 179.6(4) . . . . ?
C26 C29 C30 N5 0.9(5) . . . . ?
C34 C29 C30 C31 0.1(6) . . . . ?
C26 C29 C30 C31 -178.7(4) . . . . ?
N5 C30 C31 C32 174.3(4) . . . . ?
C29 C30 C31 C32 -6.3(6) . . . . ?
N5 C30 C31 C48 -6.9(8) . . . . ?
C29 C30 C31 C48 172.6(5) . . . . ?
C30 C31 C32 N6 -175.2(4) . . . . ?
C48 C31 C32 N6 5.6(5) . . . . ?
C30 C31 C32 C33 9.5(6) . . . . ?
C48 C31 C32 C33 -169.6(4) . . . . ?
N6 C32 C33 C34 179.5(4) . . . . ?
C31 C32 C33 C34 -6.3(6) . . . . ?
N6 C32 C33 C35 -7.4(8) . . . . ?
C31 C32 C33 C35 166.8(4) . . . . ?
C32 C33 C34 N4 177.3(4) . . . . ?
C35 C33 C34 N4 2.4(5) . . . . ?
C32 C33 C34 C29 -0.5(6) . . . . ?
C35 C33 C34 C29 -175.5(4) . . . . ?
C30 C29 C34 N4 -173.9(4) . . . . ?
C26 C29 C34 N4 4.4(8) . . . . ?
C30 C29 C34 C33 3.5(6) . . . . ?
C26 C29 C34 C33 -178.2(4) . . . . ?
C32 C33 C35 C36 -3.0(9) . . . . ?
C34 C33 C35 C36 170.6(5) . . . . ?
C32 C33 C35 C40 -175.9(5) . . . . ?
C34 C33 C35 C40 -2.3(5) . . . . ?
C40 C35 C36 C37 -5.2(6) . . . . ?
C33 C35 C36 C37 -177.6(5) . . . . ?
C35 C36 C37 C38 1.6(7) . . . . ?
C36 C37 C38 C39 2.3(6) . . . . ?
C36 C37 C38 C41 -179.1(4) . . . . ?
C37 C38 C39 C40 -2.2(6) . . . . ?
C41 C38 C39 C40 179.2(4) . . . . ?
C38 C39 C40 N4 176.6(4) . . . . ?
C38 C39 C40 C35 -1.7(6) . . . . ?
C36 C35 C40 N4 -173.2(4) . . . . ?
C33 C35 C40 N4 1.4(5) . . . . ?
C36 C35 C40 C39 5.4(6) . . . . ?
C33 C35 C40 C39 -179.9(4) . . . . ?
C39 C38 C41 C42 67.0(5) . . . . ?
C37 C38 C41 C42 -111.6(5) . . . . ?
C39 C38 C41 C01C -113.1(5) . . . . ?
C37 C38 C41 C01C 68.3(5) . . . . ?
C01C C41 C42 C43 -1.6(7) . . . . ?
C38 C41 C42 C43 178.3(4) . . . . ?
C41 C42 C43 C44 0.1(7) . . . . ?
C42 C43 C44 C45 0.9(8) . . . . ?
C43 C44 C45 C01C -0.4(8) . . . . ?
C7 O1 C46 C01C -119.2(4) . . . . ?
N6 C47 C48 C49 -174.8(4) . . . . ?
C52 C47 C48 C49 4.8(6) . . . . ?
N6 C47 C48 C31 2.5(5) . . . . ?
C52 C47 C48 C31 -177.9(4) . . . . ?
C32 C31 C48 C49 171.4(5) . . . . ?
C30 C31 C48 C49 -7.5(9) . . . . ?
C32 C31 C48 C47 -4.9(4) . . . . ?
C30 C31 C48 C47 176.1(5) . . . . ?
C47 C48 C49 C50 -3.5(6) . . . . ?
C31 C48 C49 C50 -179.6(5) . . . . ?
C48 C49 C50 C51 -0.4(7) . . . . ?
C49 C50 C51 C52 3.4(7) . . . . ?
C49 C50 C51 C53 -177.4(4) . . . . ?
C50 C51 C52 C47 -2.2(6) . . . . ?
C53 C51 C52 C47 178.6(4) . . . . ?
N6 C47 C52 C51 177.6(4) . . . . ?
C48 C47 C52 C51 -2.0(7) . . . . ?
C52 C51 C53 C58 67.5(6) . . . . ?
C50 C51 C53 C58 -111.7(5) . . . . ?
C52 C51 C53 C54 -107.4(5) . . . . ?
C50 C51 C53 C54 73.4(6) . . . . ?
C58 C53 C54 C55 1.1(7) . . . . ?
C51 C53 C54 C55 176.1(4) . . . . ?
C58 C53 C54 C59 -173.7(5) . . . . ?
C51 C53 C54 C59 1.3(7) . . . . ?
C53 C54 C55 C56 -0.7(8) . . . . ?
C59 C54 C55 C56 174.1(5) . . . . ?
C54 C55 C56 C57 0.5(9) . . . . ?
C55 C56 C57 C58 -0.7(9) . . . . ?
C54 C53 C58 C57 -1.3(8) . . . . ?
C51 C53 C58 C57 -176.3(5) . . . . ?
C56 C57 C58 C53 1.1(9) . . . . ?
C55 C54 C59 O2 -95.8(5) . . . . ?
C53 C54 C59 O2 79.0(6) . . . . ?
O2 C60 C61 C62 -174.5(5) . . . . ?
C65 C60 C61 C62 6.5(7) . . . . ?
C60 C61 C62 C63 -2.6(8) . . . . ?
C61 C62 C63 C64 -2.9(8) . . . . ?
C61 C62 C63 C3 174.1(5) . . . . ?
C62 C63 C64 C65 4.7(8) . . . . ?
C3 C63 C64 C65 -172.3(5) . . . . ?
C63 C64 C65 C60 -0.8(8) . . . . ?
O2 C60 C65 C64 176.3(5) . . . . ?
C61 C60 C65 C64 -4.8(8) . . . . ?
C44 C45 C01C C41 -1.1(7) . . . . ?
C44 C45 C01C C46 175.6(5) . . . . ?
C42 C41 C01C C45 2.1(6) . . . . ?
C38 C41 C01C C45 -177.8(4) . . . . ?
C42 C41 C01C C46 -174.6(4) . . . . ?
C38 C41 C01C C46 5.6(6) . . . . ?
O1 C46 C01C C45 -105.9(5) . . . . ?
O1 C46 C01C C41 70.7(5) . . . . ?
C61 C60 O2 C59 156.0(4) . . . . ?
C65 C60 O2 C59 -25.0(7) . . . . ?
C54 C59 O2 C60 -122.0(5) . . . . ?
C3 N2 C2 N3 0.1(8) . . . . ?
C3 N2 C2 C10 -176.7(4) . . . . ?
C14 C13 O3 C16 127.6(6) . . . . ?
C12 C13 O3 C16 -54.4(9) . . . . ?
C17 C16 O3 C13 -105.4(7) . . . . ?
N2 C2 N3 C1 -1.9(7) . . . . ?
C10 C2 N3 C1 174.8(4) . . . . ?
N1 C1 N3 C2 3.4(7) . . . . ?
C4 C1 N3 C2 -173.2(4) . . . . ?
C1 N1 C3 N2 0.8(7) . . . . ?
C1 N1 C3 C63 -176.3(4) . . . . ?
C2 N2 C3 N1 0.6(7) . . . . ?
C2 N2 C3 C63 177.6(4) . . . . ?
C62 C63 C3 N1 -11.1(7) . . . . ?
C64 C63 C3 N1 165.8(5) . . . . ?
C62 C63 C3 N2 171.6(5) . . . . ?
C64 C63 C3 N2 -11.4(7) . . . . ?
C39 C40 N4 C34 -178.6(4) . . . . ?
C35 C40 N4 C34 0.0(5) . . . . ?
C39 C40 N4 C66 -13.1(6) . . . . ?
C35 C40 N4 C66 165.4(4) . . . . ?
C33 C34 N4 C40 -1.5(4) . . . . ?
C29 C34 N4 C40 176.2(4) . . . . ?
C33 C34 N4 C66 -165.2(4) . . . . ?
C29 C34 N4 C66 12.5(7) . . . . ?
C67 C66 N4 C40 92.9(5) . . . . ?
C67 C66 N4 C34 -105.0(5) . . . . ?
N1 C1 C4 C5 -1.9(7) . . . . ?
N3 C1 C4 C5 175.1(4) . . . . ?
N1 C1 C4 C9 -179.2(4) . . . . ?
N3 C1 C4 C9 -2.3(7) . . . . ?
C29 C30 N5 C25 -1.1(5) . . . . ?
C31 C30 N5 C25 178.4(4) . . . . ?
C29 C30 N5 C68 158.2(4) . . . . ?
C31 C30 N5 C68 -22.3(7) . . . . ?
C24 C25 N5 C30 179.3(4) . . . . ?
C26 C25 N5 C30 1.0(5) . . . . ?
C24 C25 N5 C68 18.3(7) . . . . ?
C26 C25 N5 C68 -160.1(4) . . . . ?
C69 C68 N5 C30 118.4(5) . . . . ?
C69 C68 N5 C25 -84.4(5) . . . . ?
C9 C4 C5 C6 3.4(7) . . . . ?
C1 C4 C5 C6 -174.1(4) . . . . ?
C52 C47 N6 C32 -178.7(4) . . . . ?
C48 C47 N6 C32 0.9(5) . . . . ?
C52 C47 N6 C70 12.8(7) . . . . ?
C48 C47 N6 C70 -167.6(4) . . . . ?
C33 C32 N6 C47 170.8(4) . . . . ?
C31 C32 N6 C47 -4.1(5) . . . . ?
C33 C32 N6 C70 -21.9(7) . . . . ?
C31 C32 N6 C70 163.2(4) . . . . ?
C71 C70 N6 C47 -78.8(5) . . . . ?
C71 C70 N6 C32 115.2(5) . . . . ?
C4 C5 C6 C7 0.9(7) . . . . ?
C46 O1 C7 C8 159.7(4) . . . . ?
C46 O1 C7 C6 -22.4(7) . . . . ?
C5 C6 C7 O1 176.8(4) . . . . ?
C5 C6 C7 C8 -5.5(7) . . . . ?
O1 C7 C8 C9 -176.3(4) . . . . ?
C6 C7 C8 C9 5.8(7) . . . . ?
C7 C8 C9 C4 -1.4(7) . . . . ?
C5 C4 C9 C8 -3.1(7) . . . . ?
C1 C4 C9 C8 174.3(4) . . . . ?
C12 C11 C10 C15 3.0(9) . . . . ?
C12 C11 C10 C2 -172.6(5) . . . . ?
C14 C15 C10 C11 -4.1(8) . . . . ?
C14 C15 C10 C2 171.6(5) . . . . ?
N3 C2 C10 C11 1.8(7) . . . . ?
N2 C2 C10 C11 178.8(5) . . . . ?
N3 C2 C10 C15 -173.8(5) . . . . ?
N2 C2 C10 C15 3.2(7) . . . . ?
